data_2226593
loop_
_publ_author_name
'Yu, Jinlan'
'Zhang, Qingshan'
'Liu, Yanhong'
'Li, Yunzheng'
'Wu, Qinpei'

_publ_section_title
;
 (5<i>S</i>*,6<i>R</i>*,7<i>R</i>*)-6-Formyl-5-phenyl-7-propylperhydropyrazolo[1,2-<i>a</i>]pyrazol-1-one
;
_journal_coeditor_code LX2144
_journal_issue 7
_journal_name_full 'Acta Crystallographica Section E'
_journal_page_first o1572
_journal_paper_doi 10.1107/S1600536810016764
_journal_volume 66
_journal_year 2010
_chemical_formula_iupac 'C16 H20 N2 O2'
_chemical_formula_moiety 'C16 H20 N2 O2'
_chemical_formula_sum 'C16 H20 N2 O2'
_chemical_formula_weight 272.34
_chemical_name_systematic
;
(5<i>S</i>*,6<i>R</i>*,7<i>R</i>*)-6-Formyl-5-phenyl-7-
propylperhydropyrazolo[1,2-<i>a</i>]pyrazol-1-one
;
_space_group_IT_number 2
_symmetry_cell_setting triclinic
_symmetry_space_group_name_Hall '-P 1'
_symmetry_space_group_name_H-M 'P -1'
_atom_sites_solution_hydrogens geom
_atom_sites_solution_primary direct
_atom_sites_solution_secondary difmap
_cell_angle_alpha 60.50(3)
_cell_angle_beta 81.12(3)
_cell_angle_gamma 81.22(3)
_cell_formula_units_Z 4
_cell_length_a 8.557(2)
_cell_length_b 13.839(3)
_cell_length_c 13.905(3)
_cell_measurement_reflns_used 4363
_cell_measurement_temperature 113(2)
_cell_measurement_theta_max 27.868
_cell_measurement_theta_min 1.697
_cell_volume 1410.3(7)
_computing_cell_refinement 'CrystalClear (Rigaku/MSC, 2005)'
_computing_data_collection 'CrystalClear (Rigaku/MSC, 2005)'
_computing_data_reduction 'CrystalClear (Rigaku/MSC, 2005)'
_computing_molecular_graphics '<i>ORTEP-3</i> (Farrugia, 1997) and SHELXTL (Sheldrick, 2008)'
_computing_publication_material 'SHELXTL (Sheldrick, 2008)'
_computing_structure_refinement 'SHELXL97 (Sheldrick, 2008)'
_computing_structure_solution 'SHELXS97 (Sheldrick, 2008)'
_diffrn_ambient_temperature 113(2)
_diffrn_detector_area_resol_mean 7.31
_diffrn_measured_fraction_theta_full 0.995
_diffrn_measured_fraction_theta_max 0.983
_diffrn_measurement_device_type 'Rigaku Saturn CCD area-detector'
_diffrn_measurement_method '\w and \f scans'
_diffrn_radiation_monochromator confocal
_diffrn_radiation_source 'rotating anode'
_diffrn_radiation_type MoK\a
_diffrn_radiation_wavelength 0.71073
_diffrn_reflns_av_R_equivalents 0.0576
_diffrn_reflns_av_sigmaI/netI 0.1208
_diffrn_reflns_limit_h_max 10
_diffrn_reflns_limit_h_min -11
_diffrn_reflns_limit_k_max 17
_diffrn_reflns_limit_k_min -18
_diffrn_reflns_limit_l_max 18
_diffrn_reflns_limit_l_min -18
_diffrn_reflns_number 12841
_diffrn_reflns_theta_full 25.00
_diffrn_reflns_theta_max 27.87
_diffrn_reflns_theta_min 1.69
_diffrn_standards_decay_% 0
_diffrn_standards_interval_count 0
_diffrn_standards_interval_time 0
_diffrn_standards_number 0
_exptl_absorpt_coefficient_mu 0.085
_exptl_absorpt_correction_T_max 0.9882
_exptl_absorpt_correction_T_min 0.9848
_exptl_absorpt_correction_type multi-scan
_exptl_absorpt_process_details '(CrystalClear; Rigaku/MSC, 2005)'
_exptl_crystal_colour colourless
_exptl_crystal_density_diffrn 1.283
_exptl_crystal_density_method 'not measured'
_exptl_crystal_description block
_exptl_crystal_F_000 584
_exptl_crystal_size_max 0.18
_exptl_crystal_size_mid 0.16
_exptl_crystal_size_min 0.14
_refine_diff_density_max 0.295
_refine_diff_density_min -0.229
_refine_ls_extinction_coef 0.032(2)
_refine_ls_extinction_expression Fc^*^=kFc[1+0.001xFc^2^\l^3^/sin(2\q)]^-1/4^
_refine_ls_extinction_method 'SHELXL97 (Sheldrick, 2008)'
_refine_ls_goodness_of_fit_ref 0.886
_refine_ls_hydrogen_treatment constr
_refine_ls_matrix_type full
_refine_ls_number_parameters 365
_refine_ls_number_reflns 6619
_refine_ls_number_restraints 0
_refine_ls_restrained_S_all 0.886
_refine_ls_R_factor_all 0.0709
_refine_ls_R_factor_gt 0.0431
_refine_ls_shift/su_max 0.001
_refine_ls_shift/su_max_lt 0.001
_refine_ls_shift/su_mean 0.000
_refine_ls_structure_factor_coef Fsqd
_refine_ls_weighting_details 'calc w=1/[\s^2^(Fo^2^)+(0.0390P)^2^+0.0000P] where P=(Fo^2^+2Fc^2^)/3'
_refine_ls_weighting_scheme calc
_refine_ls_wR_factor_gt 0.1003
_refine_ls_wR_factor_ref 0.1117
_reflns_number_gt 3540
_reflns_number_total 6619
_reflns_threshold_expression I>2\s(I)
_cod_data_source_file lx2144.cif
_cod_data_source_block I
_cod_depositor_comments
;
The following automatic conversions were performed:
'_symmetry_cell_setting' value 'Triclinic' changed to 'triclinic'
according to '/home/saulius/struct/CIF-dictionaries/cif_core.dic'
dictionary named 'cif_core.dic' version 2.4.1 from 2010-06-29.

Automatic conversion script
Id: cif_fix_enum 1527 2010-12-29 10:47:43Z saulius 
;
_cod_original_cell_volume 1410.4(7)
_cod_database_code 2226593
_cod_database_fobs_code 2226593

loop_
_symmetry_equiv_pos_as_xyz
'x, y, z'
'-x, -y, -z'

loop_
_atom_site_type_symbol
_atom_site_label
_atom_site_fract_x
_atom_site_fract_y
_atom_site_fract_z
_atom_site_U_iso_or_equiv
_atom_site_adp_type
_atom_site_calc_flag
_atom_site_refinement_flags
_atom_site_occupancy
_atom_site_disorder_assembly
_atom_site_disorder_group
O O1 -0.36894(19) 0.16690(15) 0.55617(16) 0.0407(5) Uani d . 1 . .
O O2 0.24237(17) 0.28648(12) 0.22370(13) 0.0234(4) Uani d . 1 . .
N N1 0.1158(2) 0.12298(14) 0.50583(15) 0.0182(4) Uani d . 1 . .
N N2 0.1077(2) 0.21896(14) 0.39611(15) 0.0183(4) Uani d . 1 . .
C C1 -0.0489(3) 0.11013(18) 0.77713(19) 0.0225(5) Uani d . 1 . .
H H1 -0.0366 0.1841 0.7601 0.027 Uiso calc R 1 . .
C C2 -0.0993(3) 0.03419(19) 0.8840(2) 0.0262(5) Uani d . 1 . .
H H2 -0.1221 0.0562 0.9398 0.031 Uiso calc R 1 . .
C C3 -0.1168(3) -0.07422(19) 0.9102(2) 0.0254(5) Uani d . 1 . .
H H3 -0.1509 -0.1267 0.9839 0.031 Uiso calc R 1 . .
C C4 -0.0848(3) -0.10551(18) 0.82884(19) 0.0231(5) Uani d . 1 . .
H H4 -0.0969 -0.1797 0.8465 0.028 Uiso calc R 1 . .
C C5 -0.0344(2) -0.02851(18) 0.72022(19) 0.0205(5) Uani d . 1 . .
H H5 -0.0127 -0.0506 0.6644 0.025 Uiso calc R 1 . .
C C6 -0.0159(2) 0.07985(17) 0.69382(18) 0.0181(5) Uani d . 1 . .
C C7 0.0306(2) 0.16824(17) 0.57711(18) 0.0181(4) Uani d . 1 . .
H H7 0.0978 0.2198 0.5799 0.022 Uiso calc R 1 . .
C C8 -0.1124(2) 0.23707(18) 0.50937(18) 0.0182(5) Uani d . 1 . .
H H8 -0.1631 0.2930 0.5330 0.022 Uiso calc R 1 . .
C C9 -0.0349(2) 0.29584(17) 0.38872(18) 0.0177(5) Uani d . 1 . .
H H9 -0.1057 0.2980 0.3367 0.021 Uiso calc R 1 . .
C C10 0.0068(2) 0.41278(17) 0.35206(19) 0.0203(5) Uani d . 1 . .
H H10A 0.0558 0.4121 0.4124 0.024 Uiso calc R 1 . .
H H10B 0.0859 0.4357 0.2865 0.024 Uiso calc R 1 . .
C C11 -0.1376(3) 0.49711(18) 0.3231(2) 0.0233(5) Uani d . 1 . .
H H11A -0.2220 0.4689 0.3851 0.028 Uiso calc R 1 . .
H H11B -0.1782 0.5047 0.2566 0.028 Uiso calc R 1 . .
C C12 -0.1025(3) 0.61126(19) 0.3005(2) 0.0361(6) Uani d . 1 . .
H H12A -0.0638 0.6046 0.3665 0.054 Uiso calc R 1 . .
H H12B -0.1997 0.6620 0.2829 0.054 Uiso calc R 1 . .
H H12C -0.0213 0.6407 0.2377 0.054 Uiso calc R 1 . .
C C13 0.2890(2) 0.09474(19) 0.51073(19) 0.0229(5) Uani d . 1 . .
H H13A 0.3143 0.0149 0.5629 0.028 Uiso calc R 1 . .
H H13B 0.3364 0.1406 0.5333 0.028 Uiso calc R 1 . .
C C14 0.3474(2) 0.12225(18) 0.39071(19) 0.0220(5) Uani d . 1 . .
H H14A 0.4576 0.1439 0.3714 0.026 Uiso calc R 1 . .
H H14B 0.3424 0.0582 0.3784 0.026 Uiso calc R 1 . .
C C15 0.2308(2) 0.22009(18) 0.32376(18) 0.0193(5) Uani d . 1 . .
C C16 -0.2324(3) 0.16164(19) 0.52082(19) 0.0247(5) Uani d . 1 . .
H H16 -0.1977 0.1064 0.4986 0.030 Uiso calc R 1 . .
O O3 0.75718(19) 0.66942(15) 0.05764(16) 0.0376(5) Uani d . 1 . .
O O4 0.25782(17) 0.78835(12) -0.27499(13) 0.0240(4) Uani d . 1 . .
N N3 0.3203(2) 0.62734(14) 0.00751(15) 0.0185(4) Uani d . 1 . .
N N4 0.3364(2) 0.72338(14) -0.10197(15) 0.0193(4) Uani d . 1 . .
C C17 0.3464(3) 0.60910(19) 0.28130(19) 0.0241(5) Uani d . 1 . .
H H17 0.3053 0.6826 0.2658 0.029 Uiso calc R 1 . .
C C18 0.3752(3) 0.5307(2) 0.3887(2) 0.0278(6) Uani d . 1 . .
H H18 0.3545 0.5504 0.4462 0.033 Uiso calc R 1 . .
C C19 0.4346(3) 0.42289(19) 0.4124(2) 0.0258(5) Uani d . 1 . .
H H19 0.4535 0.3684 0.4863 0.031 Uiso calc R 1 . .
C C20 0.4659(3) 0.39539(19) 0.3285(2) 0.0236(5) Uani d . 1 . .
H H20 0.5075 0.3218 0.3446 0.028 Uiso calc R 1 . .
C C21 0.4371(2) 0.47424(18) 0.22027(19) 0.0212(5) Uani d . 1 . .
H H21 0.4589 0.4543 0.1629 0.025 Uiso calc R 1 . .
C C22 0.3764(2) 0.58269(18) 0.19570(19) 0.0182(5) Uani d . 1 . .
C C23 0.3467(2) 0.67224(18) 0.07920(18) 0.0180(5) Uani d . 1 . .
H H23 0.2526 0.7237 0.0820 0.022 Uiso calc R 1 . .
C C24 0.4902(2) 0.74133(18) 0.01171(18) 0.0195(5) Uani d . 1 . .
H H24 0.5023 0.7968 0.0358 0.023 Uiso calc R 1 . .
C C25 0.4435(2) 0.80044(17) -0.10890(18) 0.0183(5) Uani d . 1 . .
H H25 0.5396 0.8023 -0.1607 0.022 Uiso calc R 1 . .
C C26 0.3621(2) 0.91800(17) -0.14786(19) 0.0200(5) Uani d . 1 . .
H H26A 0.3151 0.9424 -0.2179 0.024 Uiso calc R 1 . .
H H26B 0.2744 0.9163 -0.0917 0.024 Uiso calc R 1 . .
C C27 0.4735(3) 1.00255(19) -0.1668(2) 0.0273(5) Uani d . 1 . .
H H27A 0.5192 0.9790 -0.0965 0.033 Uiso calc R 1 . .
H H27B 0.5621 1.0036 -0.2222 0.033 Uiso calc R 1 . .
C C28 0.3917(3) 1.11944(18) -0.2072(2) 0.0310(6) Uani d . 1 . .
H H28A 0.3469 1.1436 -0.2771 0.047 Uiso calc R 1 . .
H H28B 0.4690 1.1706 -0.2190 0.047 Uiso calc R 1 . .
H H28C 0.3063 1.1196 -0.1515 0.047 Uiso calc R 1 . .
C C29 0.6404(3) 0.66558(19) 0.02194(19) 0.0258(5) Uani d . 1 . .
H H29 0.6429 0.6113 -0.0013 0.031 Uiso calc R 1 . .
C C30 0.1594(2) 0.5981(2) 0.0128(2) 0.0238(5) Uani d . 1 . .
H H30A 0.0772 0.6439 0.0349 0.029 Uiso calc R 1 . .
H H30B 0.1480 0.5182 0.0651 0.029 Uiso calc R 1 . .
C C31 0.1497(3) 0.62509(18) -0.10728(19) 0.0226(5) Uani d . 1 . .
H H31A 0.1936 0.5608 -0.1190 0.027 Uiso calc R 1 . .
H H31B 0.0388 0.6462 -0.1271 0.027 Uiso calc R 1 . .
C C32 0.2509(3) 0.72308(18) -0.17447(19) 0.0202(5) Uani d . 1 . .

loop_
_atom_site_aniso_label
_atom_site_aniso_U_11
_atom_site_aniso_U_22
_atom_site_aniso_U_33
_atom_site_aniso_U_12
_atom_site_aniso_U_13
_atom_site_aniso_U_23
O1 0.0188(9) 0.0407(12) 0.0407(12) -0.0039(8) 0.0014(8) -0.0037(9)
O2 0.0257(9) 0.0238(9) 0.0185(9) -0.0027(7) 0.0015(7) -0.0093(7)
N1 0.0192(9) 0.0164(10) 0.0148(10) 0.0001(8) -0.0005(8) -0.0051(7)
N2 0.0186(9) 0.0161(10) 0.0147(10) -0.0001(7) 0.0003(8) -0.0041(7)
C1 0.0258(12) 0.0205(12) 0.0215(13) 0.0000(9) -0.0036(10) -0.0106(10)
C2 0.0286(13) 0.0319(14) 0.0196(13) -0.0005(10) -0.0018(10) -0.0142(11)
C3 0.0237(12) 0.0272(13) 0.0185(12) -0.0025(10) -0.0006(10) -0.0061(10)
C4 0.0221(12) 0.0188(12) 0.0237(13) -0.0019(9) -0.0036(10) -0.0062(10)
C5 0.0217(12) 0.0197(12) 0.0206(12) 0.0001(9) -0.0033(10) -0.0101(10)
C6 0.0144(11) 0.0195(12) 0.0192(12) 0.0015(9) -0.0047(9) -0.0082(9)
C7 0.0205(11) 0.0169(11) 0.0173(12) -0.0025(9) -0.0018(9) -0.0082(9)
C8 0.0183(11) 0.0172(11) 0.0159(11) 0.0004(9) -0.0001(9) -0.0064(9)
C9 0.0157(11) 0.0174(11) 0.0186(12) 0.0008(9) -0.0020(9) -0.0081(9)
C10 0.0195(11) 0.0198(12) 0.0210(12) -0.0031(9) 0.0001(9) -0.0094(9)
C11 0.0246(12) 0.0185(12) 0.0225(13) -0.0004(10) -0.0030(10) -0.0068(10)
C12 0.0433(16) 0.0225(14) 0.0423(17) 0.0022(11) -0.0065(13) -0.0162(12)
C13 0.0188(11) 0.0244(13) 0.0231(13) 0.0015(9) -0.0035(10) -0.0100(10)
C14 0.0186(11) 0.0205(12) 0.0255(13) -0.0004(9) 0.0016(10) -0.0115(10)
C15 0.0201(11) 0.0194(12) 0.0199(13) -0.0037(9) 0.0008(9) -0.0108(10)
C16 0.0197(12) 0.0240(13) 0.0207(13) -0.0032(10) -0.0055(10) -0.0022(10)
O3 0.0236(9) 0.0385(11) 0.0368(11) -0.0081(8) -0.0111(8) -0.0039(8)
O4 0.0277(9) 0.0255(9) 0.0189(9) -0.0003(7) -0.0049(7) -0.0105(7)
N3 0.0213(10) 0.0181(10) 0.0148(10) -0.0049(8) -0.0023(8) -0.0059(7)
N4 0.0208(10) 0.0199(10) 0.0149(10) -0.0029(8) -0.0030(8) -0.0059(8)
C17 0.0243(12) 0.0252(13) 0.0227(13) 0.0016(10) -0.0029(10) -0.0122(10)
C18 0.0302(13) 0.0331(14) 0.0196(13) 0.0004(11) -0.0022(11) -0.0131(11)
C19 0.0255(12) 0.0267(13) 0.0204(13) -0.0050(10) -0.0033(10) -0.0065(10)
C20 0.0204(12) 0.0211(12) 0.0256(13) -0.0017(9) -0.0053(10) -0.0075(10)
C21 0.0218(12) 0.0211(12) 0.0210(12) -0.0032(9) -0.0016(10) -0.0101(10)
C22 0.0156(10) 0.0204(12) 0.0195(12) -0.0039(9) -0.0017(9) -0.0097(9)
C23 0.0182(11) 0.0200(12) 0.0171(12) -0.0016(9) -0.0017(9) -0.0099(9)
C24 0.0212(11) 0.0180(12) 0.0167(12) -0.0044(9) -0.0016(9) -0.0055(9)
C25 0.0173(11) 0.0221(12) 0.0168(12) -0.0039(9) -0.0010(9) -0.0099(9)
C26 0.0188(11) 0.0188(12) 0.0202(12) 0.0010(9) -0.0030(9) -0.0082(9)
C27 0.0260(13) 0.0242(13) 0.0295(14) -0.0024(10) -0.0054(11) -0.0104(11)
C28 0.0386(15) 0.0221(13) 0.0335(15) -0.0028(11) -0.0036(12) -0.0140(11)
C29 0.0190(12) 0.0253(13) 0.0216(13) -0.0050(10) -0.0024(10) -0.0014(10)
C30 0.0209(12) 0.0280(13) 0.0229(13) -0.0061(10) -0.0039(10) -0.0109(10)
C31 0.0236(12) 0.0212(12) 0.0245(13) -0.0034(10) -0.0078(10) -0.0101(10)
C32 0.0201(11) 0.0204(12) 0.0214(13) 0.0027(9) -0.0051(10) -0.0115(10)

loop_
_atom_type_symbol
_atom_type_description
_atom_type_scat_dispersion_real
_atom_type_scat_dispersion_imag
_atom_type_scat_source
C C 0.0033 0.0016 'International Tables Vol C Tables 4.2.6.8 and 6.1.1.4'
H H 0.0000 0.0000 'International Tables Vol C Tables 4.2.6.8 and 6.1.1.4'
N N 0.0061 0.0033 'International Tables Vol C Tables 4.2.6.8 and 6.1.1.4'
O O 0.0106 0.0060 'International Tables Vol C Tables 4.2.6.8 and 6.1.1.4'

loop_
_geom_angle_atom_site_label_1
_geom_angle_atom_site_label_2
_geom_angle_atom_site_label_3
_geom_angle_site_symmetry_1
_geom_angle_site_symmetry_3
_geom_angle
_geom_angle_publ_flag
N2 N1 C7 . . 102.06(15) ?
N2 N1 C13 . . 101.67(16) ?
C7 N1 C13 . . 118.14(17) ?
C15 N2 N1 . . 114.00(17) ?
C15 N2 C9 . . 133.46(19) ?
N1 N2 C9 . . 112.53(16) ?
C2 C1 C6 . . 120.9(2) ?
C2 C1 H1 . . 119.5 ?
C6 C1 H1 . . 119.5 ?
C1 C2 C3 . . 120.2(2) ?
C1 C2 H2 . . 119.9 ?
C3 C2 H2 . . 119.9 ?
C4 C3 C2 . . 119.7(2) ?
C4 C3 H3 . . 120.2 ?
C2 C3 H3 . . 120.2 ?
C3 C4 C5 . . 120.3(2) ?
C3 C4 H4 . . 119.9 ?
C5 C4 H4 . . 119.9 ?
C6 C5 C4 . . 120.2(2) ?
C6 C5 H5 . . 119.9 ?
C4 C5 H5 . . 119.9 ?
C5 C6 C1 . . 118.8(2) ?
C5 C6 C7 . . 122.7(2) ?
C1 C6 C7 . . 118.45(19) ?
N1 C7 C6 . . 113.67(17) ?
N1 C7 C8 . . 100.75(17) ?
C6 C7 C8 . . 114.04(18) ?
N1 C7 H7 . . 109.3 ?
C6 C7 H7 . . 109.3 ?
C8 C7 H7 . . 109.3 ?
C16 C8 C9 . . 110.58(18) ?
C16 C8 C7 . . 110.91(18) ?
C9 C8 C7 . . 103.10(16) ?
C16 C8 H8 . . 110.7 ?
C9 C8 H8 . . 110.7 ?
C7 C8 H8 . . 110.7 ?
N2 C9 C10 . . 111.97(17) ?
N2 C9 C8 . . 100.87(16) ?
C10 C9 C8 . . 113.29(18) ?
N2 C9 H9 . . 110.1 ?
C10 C9 H9 . . 110.1 ?
C8 C9 H9 . . 110.1 ?
C11 C10 C9 . . 112.23(18) ?
C11 C10 H10A . . 109.2 ?
C9 C10 H10A . . 109.2 ?
C11 C10 H10B . . 109.2 ?
C9 C10 H10B . . 109.2 ?
H10A C10 H10B . . 107.9 ?
C10 C11 C12 . . 113.0(2) ?
C10 C11 H11A . . 109.0 ?
C12 C11 H11A . . 109.0 ?
C10 C11 H11B . . 109.0 ?
C12 C11 H11B . . 109.0 ?
H11A C11 H11B . . 107.8 ?
C11 C12 H12A . . 109.5 ?
C11 C12 H12B . . 109.5 ?
H12A C12 H12B . . 109.5 ?
C11 C12 H12C . . 109.5 ?
H12A C12 H12C . . 109.5 ?
H12B C12 H12C . . 109.5 ?
N1 C13 C14 . . 102.53(17) ?
N1 C13 H13A . . 111.3 ?
C14 C13 H13A . . 111.3 ?
N1 C13 H13B . . 111.3 ?
C14 C13 H13B . . 111.3 ?
H13A C13 H13B . . 109.2 ?
C15 C14 C13 . . 102.67(17) ?
C15 C14 H14A . . 111.2 ?
C13 C14 H14A . . 111.2 ?
C15 C14 H14B . . 111.2 ?
C13 C14 H14B . . 111.2 ?
H14A C14 H14B . . 109.1 ?
O2 C15 N2 . . 125.6(2) ?
O2 C15 C14 . . 128.6(2) ?
N2 C15 C14 . . 105.74(19) ?
O1 C16 C8 . . 124.3(2) ?
O1 C16 H16 . . 117.9 ?
C8 C16 H16 . . 117.9 ?
N4 N3 C23 . . 102.11(16) ?
N4 N3 C30 . . 102.18(16) ?
C23 N3 C30 . . 118.16(17) ?
C32 N4 N3 . . 113.52(18) ?
C32 N4 C25 . . 133.84(19) ?
N3 N4 C25 . . 112.64(17) ?
C18 C17 C22 . . 121.2(2) ?
C18 C17 H17 . . 119.4 ?
C22 C17 H17 . . 119.4 ?
C17 C18 C19 . . 119.8(2) ?
C17 C18 H18 . . 120.1 ?
C19 C18 H18 . . 120.1 ?
C20 C19 C18 . . 119.7(2) ?
C20 C19 H19 . . 120.1 ?
C18 C19 H19 . . 120.1 ?
C19 C20 C21 . . 120.6(2) ?
C19 C20 H20 . . 119.7 ?
C21 C20 H20 . . 119.7 ?
C20 C21 C22 . . 120.1(2) ?
C20 C21 H21 . . 119.9 ?
C22 C21 H21 . . 119.9 ?
C17 C22 C21 . . 118.5(2) ?
C17 C22 C23 . . 119.19(19) ?
C21 C22 C23 . . 122.3(2) ?
N3 C23 C22 . . 113.02(18) ?
N3 C23 C24 . . 100.72(17) ?
C22 C23 C24 . . 114.75(18) ?
N3 C23 H23 . . 109.3 ?
C22 C23 H23 . . 109.3 ?
C24 C23 H23 . . 109.3 ?
C29 C24 C25 . . 110.15(18) ?
C29 C24 C23 . . 110.62(18) ?
C25 C24 C23 . . 102.79(17) ?
C29 C24 H24 . . 111.0 ?
C25 C24 H24 . . 111.0 ?
C23 C24 H24 . . 111.0 ?
N4 C25 C26 . . 111.88(17) ?
N4 C25 C24 . . 100.99(17) ?
C26 C25 C24 . . 114.60(17) ?
N4 C25 H25 . . 109.7 ?
C26 C25 H25 . . 109.7 ?
C24 C25 H25 . . 109.7 ?
C27 C26 C25 . . 113.39(18) ?
C27 C26 H26A . . 108.9 ?
C25 C26 H26A . . 108.9 ?
C27 C26 H26B . . 108.9 ?
C25 C26 H26B . . 108.9 ?
H26A C26 H26B . . 107.7 ?
C28 C27 C26 . . 112.88(19) ?
C28 C27 H27A . . 109.0 ?
C26 C27 H27A . . 109.0 ?
C28 C27 H27B . . 109.0 ?
C26 C27 H27B . . 109.0 ?
H27A C27 H27B . . 107.8 ?
C27 C28 H28A . . 109.5 ?
C27 C28 H28B . . 109.5 ?
H28A C28 H28B . . 109.5 ?
C27 C28 H28C . . 109.5 ?
H28A C28 H28C . . 109.5 ?
H28B C28 H28C . . 109.5 ?
O3 C29 C24 . . 124.2(2) ?
O3 C29 H29 . . 117.9 ?
C24 C29 H29 . . 117.9 ?
N3 C30 C31 . . 101.93(18) ?
N3 C30 H30A . . 111.4 ?
C31 C30 H30A . . 111.4 ?
N3 C30 H30B . . 111.4 ?
C31 C30 H30B . . 111.4 ?
H30A C30 H30B . . 109.2 ?
C32 C31 C30 . . 103.10(18) ?
C32 C31 H31A . . 111.1 ?
C30 C31 H31A . . 111.1 ?
C32 C31 H31B . . 111.1 ?
C30 C31 H31B . . 111.1 ?
H31A C31 H31B . . 109.1 ?
O4 C32 N4 . . 125.8(2) ?
O4 C32 C31 . . 128.5(2) ?
N4 C32 C31 . . 105.67(19) ?

loop_
_geom_bond_atom_site_label_1
_geom_bond_atom_site_label_2
_geom_bond_site_symmetry_2
_geom_bond_distance
_geom_bond_publ_flag
O1 C16 . 1.201(3) ?
O2 C15 . 1.231(3) ?
N1 N2 . 1.451(2) ?
N1 C7 . 1.468(3) ?
N1 C13 . 1.478(3) ?
N2 C15 . 1.336(3) ?
N2 C9 . 1.472(3) ?
C1 C2 . 1.379(3) ?
C1 C6 . 1.392(3) ?
C1 H1 . 0.9500 ?
C2 C3 . 1.386(3) ?
C2 H2 . 0.9500 ?
C3 C4 . 1.375(3) ?
C3 H3 . 0.9500 ?
C4 C5 . 1.399(3) ?
C4 H4 . 0.9500 ?
C5 C6 . 1.386(3) ?
C5 H5 . 0.9500 ?
C6 C7 . 1.511(3) ?
C7 C8 . 1.552(3) ?
C7 H7 . 1.0000 ?
C8 C16 . 1.511(3) ?
C8 C9 . 1.547(3) ?
C8 H8 . 1.0000 ?
C9 C10 . 1.521(3) ?
C9 H9 . 1.0000 ?
C10 C11 . 1.517(3) ?
C10 H10A . 0.9900 ?
C10 H10B . 0.9900 ?
C11 C12 . 1.521(3) ?
C11 H11A . 0.9900 ?
C11 H11B . 0.9900 ?
C12 H12A . 0.9800 ?
C12 H12B . 0.9800 ?
C12 H12C . 0.9800 ?
C13 C14 . 1.534(3) ?
C13 H13A . 0.9900 ?
C13 H13B . 0.9900 ?
C14 C15 . 1.526(3) ?
C14 H14A . 0.9900 ?
C14 H14B . 0.9900 ?
C16 H16 . 0.9500 ?
O3 C29 . 1.201(3) ?
O4 C32 . 1.233(3) ?
N3 N4 . 1.450(2) ?
N3 C23 . 1.468(3) ?
N3 C30 . 1.475(3) ?
N4 C32 . 1.336(3) ?
N4 C25 . 1.468(3) ?
C17 C18 . 1.380(3) ?
C17 C22 . 1.386(3) ?
C17 H17 . 0.9500 ?
C18 C19 . 1.389(3) ?
C18 H18 . 0.9500 ?
C19 C20 . 1.373(3) ?
C19 H19 . 0.9500 ?
C20 C21 . 1.390(3) ?
C20 H20 . 0.9500 ?
C21 C22 . 1.397(3) ?
C21 H21 . 0.9500 ?
C22 C23 . 1.509(3) ?
C23 C24 . 1.556(3) ?
C23 H23 . 1.0000 ?
C24 C29 . 1.507(3) ?
C24 C25 . 1.548(3) ?
C24 H24 . 1.0000 ?
C25 C26 . 1.526(3) ?
C25 H25 . 1.0000 ?
C26 C27 . 1.519(3) ?
C26 H26A . 0.9900 ?
C26 H26B . 0.9900 ?
C27 C28 . 1.518(3) ?
C27 H27A . 0.9900 ?
C27 H27B . 0.9900 ?
C28 H28A . 0.9800 ?
C28 H28B . 0.9800 ?
C28 H28C . 0.9800 ?
C29 H29 . 0.9500 ?
C30 C31 . 1.533(3) ?
C30 H30A . 0.9900 ?
C30 H30B . 0.9900 ?
C31 C32 . 1.524(3) ?
C31 H31A . 0.9900 ?
C31 H31B . 0.9900 ?

loop_
_geom_torsion_atom_site_label_1
_geom_torsion_atom_site_label_2
_geom_torsion_atom_site_label_3
_geom_torsion_atom_site_label_4
_geom_torsion_site_symmetry_1
_geom_torsion_site_symmetry_2
_geom_torsion_site_symmetry_3
_geom_torsion_site_symmetry_4
_geom_torsion
_geom_torsion_publ_flag
C7 N1 N2 C15 . . . . 150.02(17) ?
C13 N1 N2 C15 . . . . 27.6(2) ?
C7 N1 N2 C9 . . . . -29.2(2) ?
C13 N1 N2 C9 . . . . -151.60(16) ?
C6 C1 C2 C3 . . . . 0.4(3) ?
C1 C2 C3 C4 . . . . -0.4(3) ?
C2 C3 C4 C5 . . . . 0.1(3) ?
C3 C4 C5 C6 . . . . 0.2(3) ?
C4 C5 C6 C1 . . . . -0.2(3) ?
C4 C5 C6 C7 . . . . -177.06(19) ?
C2 C1 C6 C5 . . . . -0.1(3) ?
C2 C1 C6 C7 . . . . 176.88(19) ?
N2 N1 C7 C6 . . . . 165.37(16) ?
C13 N1 C7 C6 . . . . -84.2(2) ?
N2 N1 C7 C8 . . . . 42.96(19) ?
C13 N1 C7 C8 . . . . 153.36(18) ?
C5 C6 C7 N1 . . . . -23.8(3) ?
C1 C6 C7 N1 . . . . 159.38(19) ?
C5 C6 C7 C8 . . . . 91.0(2) ?
C1 C6 C7 C8 . . . . -85.9(2) ?
N1 C7 C8 C16 . . . . 75.4(2) ?
C6 C7 C8 C16 . . . . -46.8(2) ?
N1 C7 C8 C9 . . . . -42.98(19) ?
C6 C7 C8 C9 . . . . -165.13(17) ?
C15 N2 C9 C10 . . . . -56.6(3) ?
N1 N2 C9 C10 . . . . 122.41(19) ?
C15 N2 C9 C8 . . . . -177.3(2) ?
N1 N2 C9 C8 . . . . 1.6(2) ?
C16 C8 C9 N2 . . . . -93.61(19) ?
C7 C8 C9 N2 . . . . 25.0(2) ?
C16 C8 C9 C10 . . . . 146.57(18) ?
C7 C8 C9 C10 . . . . -94.83(19) ?
N2 C9 C10 C11 . . . . 169.09(18) ?
C8 C9 C10 C11 . . . . -77.6(2) ?
C9 C10 C11 C12 . . . . 172.6(2) ?
N2 N1 C13 C14 . . . . -35.4(2) ?
C7 N1 C13 C14 . . . . -146.05(18) ?
N1 C13 C14 C15 . . . . 32.4(2) ?
N1 N2 C15 O2 . . . . 172.3(2) ?
C9 N2 C15 O2 . . . . -8.8(4) ?
N1 N2 C15 C14 . . . . -6.5(2) ?
C9 N2 C15 C14 . . . . 172.5(2) ?
C13 C14 C15 O2 . . . . 164.7(2) ?
C13 C14 C15 N2 . . . . -16.6(2) ?
C9 C8 C16 O1 . . . . -124.8(2) ?
C7 C8 C16 O1 . . . . 121.5(2) ?
C23 N3 N4 C32 . . . . -150.98(17) ?
C30 N3 N4 C32 . . . . -28.3(2) ?
C23 N3 N4 C25 . . . . 28.8(2) ?
C30 N3 N4 C25 . . . . 151.51(16) ?
C22 C17 C18 C19 . . . . -0.3(4) ?
C17 C18 C19 C20 . . . . 0.7(4) ?
C18 C19 C20 C21 . . . . -0.6(3) ?
C19 C20 C21 C22 . . . . 0.2(3) ?
C18 C17 C22 C21 . . . . -0.1(3) ?
C18 C17 C22 C23 . . . . -178.5(2) ?
C20 C21 C22 C17 . . . . 0.2(3) ?
C20 C21 C22 C23 . . . . 178.49(19) ?
N4 N3 C23 C22 . . . . -165.83(16) ?
C30 N3 C23 C22 . . . . 83.1(2) ?
N4 N3 C23 C24 . . . . -42.91(18) ?
C30 N3 C23 C24 . . . . -153.98(17) ?
C17 C22 C23 N3 . . . . -156.73(19) ?
C21 C22 C23 N3 . . . . 25.0(3) ?
C17 C22 C23 C24 . . . . 88.5(2) ?
C21 C22 C23 C24 . . . . -89.7(2) ?
N3 C23 C24 C29 . . . . -74.4(2) ?
C22 C23 C24 C29 . . . . 47.3(2) ?
N3 C23 C24 C25 . . . . 43.14(19) ?
C22 C23 C24 C25 . . . . 164.84(17) ?
C32 N4 C25 C26 . . . . 56.3(3) ?
N3 N4 C25 C26 . . . . -123.46(19) ?
C32 N4 C25 C24 . . . . 178.6(2) ?
N3 N4 C25 C24 . . . . -1.1(2) ?
C29 C24 C25 N4 . . . . 92.5(2) ?
C23 C24 C25 N4 . . . . -25.39(19) ?
C29 C24 C25 C26 . . . . -147.07(19) ?
C23 C24 C25 C26 . . . . 95.0(2) ?
N4 C25 C26 C27 . . . . -174.41(18) ?
C24 C25 C26 C27 . . . . 71.4(2) ?
C25 C26 C27 C28 . . . . 179.12(19) ?
C25 C24 C29 O3 . . . . 125.5(2) ?
C23 C24 C29 O3 . . . . -121.5(2) ?
N4 N3 C30 C31 . . . . 35.74(19) ?
C23 N3 C30 C31 . . . . 146.78(18) ?
N3 C30 C31 C32 . . . . -32.3(2) ?
N3 N4 C32 O4 . . . . -171.5(2) ?
C25 N4 C32 O4 . . . . 8.7(4) ?
N3 N4 C32 C31 . . . . 7.1(2) ?
C25 N4 C32 C31 . . . . -172.7(2) ?
C30 C31 C32 O4 . . . . -165.3(2) ?
C30 C31 C32 N4 . . . . 16.2(2) ?
